data_2242743
loop_
_publ_author_name
'Mulrooney, David Z. T.'
'Madden, Eimear C.'
'Lonergan, Rhona F.'
'Slyusarchuk, Valentyna D.'
'M\"uller-Bunz, Helge'
'Keene, Tony D.'

_publ_section_title
;
 Hydrogen-bonding chain and dimer motifs in pyridinium and morpholinium
 hydrogen oxalate salts
;
_journal_coeditor_code QM2130
_journal_issue 12
_journal_name_full 'Acta Crystallographica Section E'
_journal_page_first 1804
_journal_page_last 1807
_journal_paper_doi 10.1107/S2056989018015827
_journal_volume 74
_journal_year 2018
_chemical_formula_iupac 'C7 H11 N2 +, C2 H O4 -, 0.22H2 O'
_chemical_formula_moiety 'C7 H11 N2 +, C2 H O4 -, 0.22(H2 O)'
_chemical_formula_sum 'C9 H12.44 N2 O4.22'
_chemical_formula_weight 216.21
_chemical_name_common '4-dimethylaminopyridinium hydrogen oxalate 0.22 hydrate'
_chemical_name_systematic
;
4-(Dimethylamino)pyridinum hydrogen oxalate 0.22-hydrate,
;
_space_group_crystal_system triclinic
_space_group_IT_number 2
_space_group_name_Hall '-P 1'
_space_group_name_H-M_alt 'P -1'
_symmetry_space_group_name_Hall '-P 1'
_symmetry_space_group_name_H-M 'P -1'
_atom_sites_solution_hydrogens mixed
_atom_sites_solution_primary dual
_audit_creation_method
;
Olex2 1.2
(compiled 2018.05.29 svn.r3508 for OlexSys, GUI svn.r5506)
;
_cell_angle_alpha 89.738(3)
_cell_angle_beta 79.626(3)
_cell_angle_gamma 64.741(4)
_cell_formula_units_Z 4
_cell_length_a 7.5241(3)
_cell_length_b 8.2898(3)
_cell_length_c 18.7359(6)
_cell_measurement_reflns_used 6456
_cell_measurement_temperature 101.3(8)
_cell_measurement_theta_max 76.7320
_cell_measurement_theta_min 4.8010
_cell_volume 1036.17(8)
_computing_cell_refinement
;
CrysAlis PRO (Rigaku OD, 2017)
;
_computing_data_collection
;
CrysAlis PRO (Rigaku OD, 2017)
;
_computing_data_reduction
;
CrysAlis PRO (Rigaku OD, 2017)
;
_computing_molecular_graphics
;
<i>OLEX2</i> (Dolomanov <i>et al.</i>,  2009)
;
_computing_publication_material
;
<i>OLEX2</i> (Dolomanov <i>et al.</i>,  2009)
;
_computing_structure_refinement
;
SHELXL2017 (Sheldrick, 2015b)
;
_computing_structure_solution
;
SHELXT (Sheldrick, 2015a)
;
_diffrn_ambient_temperature 101.3(8)
_diffrn_detector 'CCD plate'
_diffrn_detector_area_resol_mean 10.3196
_diffrn_measured_fraction_theta_full 0.999
_diffrn_measured_fraction_theta_max 0.985
_diffrn_measurement_device 'four-circle diffractometer'
_diffrn_measurement_device_type 'Rigaku SuperNova, Dual, Cu at zero, Atlas'
_diffrn_measurement_method '\w scans'
_diffrn_radiation_monochromator mirror
_diffrn_radiation_probe x-ray
_diffrn_radiation_type CuK\a
_diffrn_radiation_wavelength 1.54184
_diffrn_reflns_av_R_equivalents 0.0239
_diffrn_reflns_av_unetI/netI 0.0234
_diffrn_reflns_limit_h_max 9
_diffrn_reflns_limit_h_min -9
_diffrn_reflns_limit_k_max 10
_diffrn_reflns_limit_k_min -10
_diffrn_reflns_limit_l_max 23
_diffrn_reflns_limit_l_min -23
_diffrn_reflns_number 12774
_diffrn_reflns_theta_full 67.684
_diffrn_reflns_theta_max 76.797
_diffrn_reflns_theta_min 4.815
_diffrn_source 'micro-focus sealed X-ray tube'
_exptl_absorpt_coefficient_mu 0.945
_exptl_absorpt_correction_T_max 0.918
_exptl_absorpt_correction_T_min 0.857
_exptl_absorpt_correction_type gaussian
_exptl_absorpt_process_details
;
(CrysAlis PRO; Rigaku OD, 2017)
;
_exptl_crystal_colour colourless
_exptl_crystal_density_diffrn 1.386
_exptl_crystal_description block
_exptl_crystal_F_000 457
_exptl_crystal_size_max 0.217
_exptl_crystal_size_mid 0.119
_exptl_crystal_size_min 0.116
_refine_diff_density_max 0.641
_refine_diff_density_min -0.605
_refine_ls_extinction_coef 0.0050(6)
_refine_ls_extinction_expression Fc^*^=kFc[1+0.001xFc^2^\l^3^/sin(2\q)]^-1/4^
_refine_ls_extinction_method
;
SHELXL2017 (Sheldrick, 2015b)
;
_refine_ls_goodness_of_fit_ref 1.033
_refine_ls_hydrogen_treatment constr
_refine_ls_matrix_type full
_refine_ls_number_parameters 290
_refine_ls_number_reflns 4321
_refine_ls_number_restraints 0
_refine_ls_restrained_S_all 1.033
_refine_ls_R_factor_all 0.0453
_refine_ls_R_factor_gt 0.0386
_refine_ls_shift/su_max 0.001
_refine_ls_shift/su_mean 0.000
_refine_ls_structure_factor_coef Fsqd
_refine_ls_weighting_details 'w=1/[\s^2^(Fo^2^)+(0.0459P)^2^+0.4606P] where P=(Fo^2^+2Fc^2^)/3'
_refine_ls_weighting_scheme calc
_refine_ls_wR_factor_gt 0.0961
_refine_ls_wR_factor_ref 0.1024
_reflns_number_gt 3792
_reflns_number_total 4321
_reflns_threshold_expression 'I > 2\s(I)'
_cod_data_source_file qm2130sup1.cif
_cod_data_source_block 1
_cod_original_cell_volume 1036.17(7)
_cod_database_code 2242743
_shelx_space_group_comment
;
The symmetry employed for this shelxl refinement is uniquely defined
by the following loop, which should always be used as a source of
symmetry information in preference to the above space-group names.
They are only intended as comments.
;

loop_
_space_group_symop_operation_xyz
'x, y, z'
'-x, -y, -z'

loop_
_atom_site_type_symbol
_atom_site_label
_atom_site_fract_x
_atom_site_fract_y
_atom_site_fract_z
_atom_site_U_iso_or_equiv
_atom_site_adp_type
_atom_site_calc_flag
_atom_site_occupancy
C C21 0.63947(19) 0.24757(17) 0.81649(7) 0.0209(3) Uani d 1
O O23 0.81556(15) 0.12920(14) 0.79288(5) 0.0291(2) Uani d 1
O O24 0.53451(15) 0.26088(13) 0.87673(5) 0.0291(2) Uani d 1
C C22 0.5487(2) 0.38424(19) 0.76292(7) 0.0252(3) Uani d 1
O O28 0.4407(3) 0.3678(3) 0.72680(10) 0.0782(6) Uani d 1
O O27 0.6027(2) 0.51364(15) 0.76121(7) 0.0423(3) Uani d 1
H H27 0.543889 0.587961 0.732904 0.063 Uiso calc 1
C C41 0.31016(19) 0.88186(18) 0.69597(7) 0.0221(3) Uani d 1
C C42 0.2033(2) 1.00318(18) 0.63889(7) 0.0229(3) Uani d 1
O O43 0.28018(16) 0.97891(14) 0.57487(5) 0.0304(2) Uani d 1
O O44 0.02609(15) 1.13493(14) 0.66442(5) 0.0287(2) Uani d 1
H H44 -0.013467 1.120732 0.707824 0.043 Uiso calc 1
O O45 0.46062(17) 0.73901(14) 0.66943(6) 0.0362(3) Uani d 1
O O46 0.24268(16) 0.93378(15) 0.76030(5) 0.0334(3) Uani d 1
N N31 0.64826(18) 0.59063(16) 0.53471(7) 0.0265(3) Uani d 1
H H31 0.559425 0.667206 0.570245 0.032 Uiso calc 1
C C32 0.7864(2) 0.43279(19) 0.55026(7) 0.0255(3) Uani d 1
H H32 0.785917 0.406403 0.599668 0.031 Uiso calc 1
C C33 0.9265(2) 0.31050(18) 0.49705(7) 0.0230(3) Uani d 1
H H33 1.022104 0.200326 0.509378 0.028 Uiso calc 1
C C34 0.9289(2) 0.34848(17) 0.42281(7) 0.0218(3) Uani d 1
C C35 0.7797(2) 0.51610(18) 0.40884(7) 0.0247(3) Uani d 1
H H35 0.773915 0.547156 0.360160 0.030 Uiso calc 1
C C36 0.6455(2) 0.63162(19) 0.46511(8) 0.0266(3) Uani d 1
H H36 0.547814 0.743611 0.455160 0.032 Uiso calc 1
N N37 1.06573(19) 0.23242(16) 0.36900(6) 0.0265(3) Uani d 1
C C38 1.2241(2) 0.0656(2) 0.38514(8) 0.0308(3) Uani d 1
H H38A 1.306530 -0.004623 0.339489 0.046 Uiso calc 1
H H38B 1.163647 -0.003441 0.414125 0.046 Uiso calc 1
H H38C 1.308285 0.093268 0.412603 0.046 Uiso calc 1
C C39 1.0741(3) 0.2804(2) 0.29357(8) 0.0346(3) Uani d 1
H H39A 1.177294 0.178370 0.261209 0.052 Uiso calc 1
H H39B 1.106919 0.382807 0.288657 0.052 Uiso calc 1
H H39C 0.943665 0.312091 0.280341 0.052 Uiso calc 1
N N11 0.93551(19) -0.08918(16) 0.90258(6) 0.0271(3) Uani d 1
H H11 0.905583 -0.023294 0.865684 0.033 Uiso calc 1
C C12 1.1096(2) -0.23848(19) 0.89417(8) 0.0279(3) Uani d 1
H H12 1.198139 -0.271263 0.848133 0.034 Uiso calc 1
C C13 1.1617(2) -0.34363(18) 0.95003(8) 0.0253(3) Uani d 1
H H13 1.284904 -0.448706 0.942505 0.030 Uiso calc 1
C C14 1.0325(2) -0.29652(18) 1.01939(7) 0.0232(3) Uani d 1
C C15 0.8495(2) -0.13857(18) 1.02576(8) 0.0262(3) Uani d 1
H H15 0.756700 -0.101448 1.070848 0.031 Uiso calc 1
C C16 0.8072(2) -0.04046(18) 0.96725(8) 0.0269(3) Uani d 1
H H16 0.684523 0.064542 0.972233 0.032 Uiso calc 1
N N17 1.07977(18) -0.39505(16) 1.07586(7) 0.0262(3) Uani d 1
C C18 1.2723(2) -0.5515(2) 1.06937(9) 0.0313(3) Uani d 1
H H18A 1.380322 -0.513174 1.062420 0.047 Uiso calc 1
H H18B 1.291850 -0.631894 1.027518 0.047 Uiso calc 1
H H18C 1.273973 -0.614446 1.113826 0.047 Uiso calc 1
C C19 0.9438(2) -0.3446(2) 1.14685(8) 0.0323(3) Uani d 1
H H19A 0.815307 -0.342245 1.141889 0.048 Uiso calc 1
H H19B 0.922145 -0.225643 1.165034 0.048 Uiso calc 1
H H19C 1.002919 -0.431983 1.181181 0.048 Uiso calc 1
O O51 0.5352(3) 0.9043(3) 0.84705(12) 0.0266(7) Uani d 0.443(4)
H H51A 0.525878 1.012002 0.852157 0.040 Uiso d 0.443(4)
H H51B 0.451198 0.913256 0.819034 0.040 Uiso d 0.443(4)

loop_
_atom_site_aniso_label
_atom_site_aniso_U_11
_atom_site_aniso_U_22
_atom_site_aniso_U_33
_atom_site_aniso_U_12
_atom_site_aniso_U_13
_atom_site_aniso_U_23
C21 0.0200(6) 0.0189(6) 0.0233(6) -0.0069(5) -0.0074(5) 0.0009(5)
O23 0.0220(5) 0.0278(5) 0.0269(5) -0.0012(4) -0.0041(4) 0.0030(4)
O24 0.0244(5) 0.0274(5) 0.0272(5) -0.0045(4) -0.0021(4) 0.0080(4)
C22 0.0193(6) 0.0309(7) 0.0211(6) -0.0061(5) -0.0053(5) 0.0044(5)
O28 0.1000(13) 0.1124(14) 0.0845(12) -0.0817(12) -0.0781(11) 0.0698(11)
O27 0.0641(8) 0.0266(6) 0.0474(7) -0.0205(6) -0.0360(6) 0.0180(5)
C41 0.0213(6) 0.0214(6) 0.0222(6) -0.0077(5) -0.0051(5) 0.0044(5)
C42 0.0231(6) 0.0210(6) 0.0233(6) -0.0077(5) -0.0060(5) 0.0038(5)
O43 0.0304(5) 0.0302(5) 0.0232(5) -0.0064(4) -0.0048(4) 0.0080(4)
O44 0.0251(5) 0.0274(5) 0.0246(5) -0.0025(4) -0.0059(4) 0.0047(4)
O45 0.0408(6) 0.0238(5) 0.0241(5) 0.0037(5) -0.0041(4) 0.0051(4)
O46 0.0276(5) 0.0364(6) 0.0217(5) -0.0001(4) -0.0055(4) 0.0014(4)
N31 0.0249(6) 0.0253(6) 0.0263(6) -0.0084(5) -0.0040(5) -0.0018(5)
C32 0.0293(7) 0.0274(7) 0.0220(6) -0.0131(6) -0.0081(5) 0.0037(5)
C33 0.0258(6) 0.0217(6) 0.0224(6) -0.0095(5) -0.0090(5) 0.0046(5)
C34 0.0254(6) 0.0220(6) 0.0213(6) -0.0121(5) -0.0078(5) 0.0027(5)
C35 0.0281(7) 0.0261(7) 0.0231(6) -0.0124(6) -0.0115(5) 0.0070(5)
C36 0.0248(7) 0.0237(7) 0.0319(7) -0.0090(5) -0.0112(5) 0.0054(5)
N37 0.0321(6) 0.0245(6) 0.0208(6) -0.0106(5) -0.0046(5) 0.0014(4)
C38 0.0301(7) 0.0240(7) 0.0334(8) -0.0077(6) -0.0047(6) -0.0020(6)
C39 0.0454(9) 0.0386(8) 0.0198(7) -0.0191(7) -0.0041(6) 0.0018(6)
N11 0.0347(6) 0.0228(6) 0.0261(6) -0.0115(5) -0.0141(5) 0.0063(4)
C12 0.0322(7) 0.0270(7) 0.0255(7) -0.0127(6) -0.0083(6) 0.0016(5)
C13 0.0253(6) 0.0211(6) 0.0285(7) -0.0076(5) -0.0092(5) 0.0008(5)
C14 0.0278(7) 0.0207(6) 0.0268(7) -0.0132(5) -0.0127(5) 0.0043(5)
C15 0.0293(7) 0.0230(7) 0.0264(7) -0.0100(6) -0.0085(5) 0.0011(5)
C16 0.0292(7) 0.0200(6) 0.0315(7) -0.0081(5) -0.0125(6) 0.0021(5)
N17 0.0286(6) 0.0251(6) 0.0278(6) -0.0122(5) -0.0116(5) 0.0075(5)
C18 0.0317(7) 0.0270(7) 0.0376(8) -0.0109(6) -0.0179(6) 0.0101(6)
C19 0.0384(8) 0.0353(8) 0.0256(7) -0.0167(7) -0.0100(6) 0.0065(6)
O51 0.0255(12) 0.0223(12) 0.0306(13) -0.0075(9) -0.0093(9) 0.0031(9)

loop_
_atom_type_symbol
_atom_type_description
_atom_type_scat_dispersion_real
_atom_type_scat_dispersion_imag
_atom_type_scat_source
C C 0.0181 0.0091 'International Tables Vol C Tables 4.2.6.8 and 6.1.1.4'
H H 0.0000 0.0000 'International Tables Vol C Tables 4.2.6.8 and 6.1.1.4'
N N 0.0311 0.0180 'International Tables Vol C Tables 4.2.6.8 and 6.1.1.4'
O O 0.0492 0.0322 'International Tables Vol C Tables 4.2.6.8 and 6.1.1.4'

loop_
_exptl_crystal_face_index_h
_exptl_crystal_face_index_k
_exptl_crystal_face_index_l
_exptl_crystal_face_perp_dist
0 0 1 0.0673
-2 3 6 0.0988
-1 -5 0 0.0720
0 1 1 0.0840
-3 -5 -4 0.0541
-4 -5 -3 0.0518
3 0 -5 0.0891
-3 -5 -1 0.0506
-3 0 5 0.0992
-4 -4 -1 0.0623
0 1 -12 0.0464
-2 4 2 0.0913
5 2 -2 0.0741
2 -4 6 0.1065
0 5 -1 0.0905
-2 -3 8 0.0759
-2 -2 9 0.0765
0 -4 -3 0.0770
-2 -5 -3 0.0584
0 1 -12 0.0517
-1 -3 -10 0.0587
-2 -2 -11 0.0518
-4 1 -6 0.1092
1 1 -12 0.0436
0 2 -11 0.0524
3 3 -7 0.0539
2 5 -3 0.0783
4 4 1 0.0575

loop_
_geom_angle_atom_site_label_1
_geom_angle_atom_site_label_2
_geom_angle_atom_site_label_3
_geom_angle
_geom_angle_publ_flag
O23 C21 C22 115.43(11) ?
O24 C21 O23 126.89(13) y
O24 C21 C22 117.66(11) ?
O28 C22 C21 121.46(14) ?
O28 C22 O27 125.39(14) y
O27 C22 C21 113.14(12) ?
C22 O27 H27 109.5 ?
O45 C41 C42 114.75(11) ?
O46 C41 C42 117.86(12) ?
O46 C41 O45 127.39(13) y
O43 C42 C41 121.78(12) ?
O43 C42 O44 122.19(12) y
O44 C42 C41 116.02(11) ?
C42 O44 H44 109.5 ?
C32 N31 H31 119.8 ?
C36 N31 H31 119.8 ?
C36 N31 C32 120.39(12) ?
N31 C32 H32 119.1 ?
N31 C32 C33 121.76(13) ?
C33 C32 H32 119.1 ?
C32 C33 H33 120.2 ?
C32 C33 C34 119.66(13) ?
C34 C33 H33 120.2 ?
C33 C34 C35 116.72(12) ?
N37 C34 C33 121.39(12) ?
N37 C34 C35 121.88(12) ?
C34 C35 H35 120.0 ?
C36 C35 C34 120.06(13) ?
C36 C35 H35 120.0 ?
N31 C36 C35 121.40(13) ?
N31 C36 H36 119.3 ?
C35 C36 H36 119.3 ?
C34 N37 C38 120.70(12) ?
C34 N37 C39 120.23(12) ?
C38 N37 C39 118.64(12) ?
N37 C38 H38A 109.5 ?
N37 C38 H38B 109.5 ?
N37 C38 H38C 109.5 ?
H38A C38 H38B 109.5 ?
H38A C38 H38C 109.5 ?
H38B C38 H38C 109.5 ?
N37 C39 H39A 109.5 ?
N37 C39 H39B 109.5 ?
N37 C39 H39C 109.5 ?
H39A C39 H39B 109.5 ?
H39A C39 H39C 109.5 ?
H39B C39 H39C 109.5 ?
C12 N11 H11 119.9 ?
C16 N11 H11 119.9 ?
C16 N11 C12 120.22(12) ?
N11 C12 H12 119.2 ?
N11 C12 C13 121.67(14) ?
C13 C12 H12 119.2 ?
C12 C13 H13 119.9 ?
C12 C13 C14 120.14(13) ?
C14 C13 H13 119.9 ?
C13 C14 C15 116.37(12) ?
N17 C14 C13 121.90(13) ?
N17 C14 C15 121.73(13) ?
C14 C15 H15 119.9 ?
C16 C15 C14 120.14(13) ?
C16 C15 H15 119.9 ?
N11 C16 C15 121.46(13) ?
N11 C16 H16 119.3 ?
C15 C16 H16 119.3 ?
C14 N17 C18 121.00(12) ?
C14 N17 C19 121.01(12) ?
C18 N17 C19 117.93(12) ?
N17 C18 H18A 109.5 ?
N17 C18 H18B 109.5 ?
N17 C18 H18C 109.5 ?
H18A C18 H18B 109.5 ?
H18A C18 H18C 109.5 ?
H18B C18 H18C 109.5 ?
N17 C19 H19A 109.5 ?
N17 C19 H19B 109.5 ?
N17 C19 H19C 109.5 ?
H19A C19 H19B 109.5 ?
H19A C19 H19C 109.5 ?
H19B C19 H19C 109.5 ?
H51A O51 H51B 104.5 ?

loop_
_geom_bond_atom_site_label_1
_geom_bond_atom_site_label_2
_geom_bond_distance
_geom_bond_publ_flag
C21 O23 1.2639(16) y
C21 O24 1.2310(17) y
C21 C22 1.5276(18) y
C22 O28 1.196(2) y
C22 O27 1.2976(19) y
O27 H27 0.8400 ?
C41 C42 1.5527(18) y
C41 O45 1.2608(17) ?
C41 O46 1.2222(17) ?
C42 O43 1.2112(17) ?
C42 O44 1.3161(16) ?
O44 H44 0.8400 ?
N31 H31 0.8800 ?
N31 C32 1.3500(19) ?
N31 C36 1.3476(19) ?
C32 H32 0.9500 ?
C32 C33 1.360(2) ?
C33 H33 0.9500 ?
C33 C34 1.4234(18) ?
C34 C35 1.4251(19) ?
C34 N37 1.3386(18) ?
C35 H35 0.9500 ?
C35 C36 1.360(2) ?
C36 H36 0.9500 ?
N37 C38 1.4641(19) ?
N37 C39 1.4641(18) ?
C38 H38A 0.9800 ?
C38 H38B 0.9800 ?
C38 H38C 0.9800 ?
C39 H39A 0.9800 ?
C39 H39B 0.9800 ?
C39 H39C 0.9800 ?
N11 H11 0.8800 ?
N11 C12 1.3476(19) ?
N11 C16 1.3467(19) ?
C12 H12 0.9500 ?
C12 C13 1.363(2) ?
C13 H13 0.9500 ?
C13 C14 1.418(2) ?
C14 C15 1.4243(19) ?
C14 N17 1.3388(18) ?
C15 H15 0.9500 ?
C15 C16 1.364(2) ?
C16 H16 0.9500 ?
N17 C18 1.4593(18) ?
N17 C19 1.4630(19) ?
C18 H18A 0.9800 ?
C18 H18B 0.9800 ?
C18 H18C 0.9800 ?
C19 H19A 0.9800 ?
C19 H19B 0.9800 ?
C19 H19C 0.9800 ?
O51 H51A 0.8694 ?
O51 H51B 0.8714 ?

loop_
_geom_hbond_atom_site_label_D
_geom_hbond_atom_site_label_H
_geom_hbond_atom_site_label_A
_geom_hbond_site_symmetry_A
_geom_hbond_distance_DH
_geom_hbond_distance_HA
_geom_hbond_distance_DA
_geom_hbond_angle_DHA
_geom_hbond_publ_flag
O27 H27 O45 . 0.840 1.720 2.553(2) 170.79 yes
O44 H44 O23 1_465 0.840 1.840 2.645(2) 159.95 yes
N31 H31 O45 . 0.880 1.870 2.672(2) 150.73 yes
C33 H33 O43 1_645 0.950 2.538 3.447(2) 160.29 .
C35 H35 O28 2_666 0.950 2.392 3.204(2) 143.20 .
C39 H39A O51 2_766 0.980 2.536 3.367(2) 142.49 .
N11 H11 O23 . 0.880 1.872 2.749(2) 174.17 yes
C12 H12 O46 1_645 0.950 2.444 3.101(2) 126.20 .
C13 H13 O24 1_645 0.950 2.485 3.363(2) 153.57 .
C15 H15 O51 2_667 0.950 2.367 3.254(2) 155.21 .
C16 H16 O24 . 0.950 2.502 3.189(2) 129.24 .
C18 H18C O51 2_757 0.980 2.407 3.204(2) 138.13 .
C19 H19A O24 2_657 0.980 2.514 3.474(2) 166.47 .
C19 H19B O23 2_757 0.980 2.659 3.355(2) 128.23 .
C19 H19B O46 2_667 0.980 2.489 3.419(2) 158.34 .

_cod_database_fobs_code 2242743
